data_7712151
loop_
_publ_author_name
'Kudo, Eiji'
'Oba, Yuki'
'Yamamoto, Koji'
'Murahashi, Tetsuro'

_publ_section_title
;
 Di- and trinuclear sandwich complexes of a cross-conjugated fulvene.
;
_journal_issue 6
_journal_name_full 'Dalton transactions (Cambridge, England : 2003)'
_journal_page_first 1568
_journal_page_last 1573
_journal_paper_doi 10.1039/d2dt03521a
_journal_volume 52
_journal_year 2023
_chemical_formula_moiety 'C40 H34 N2 Pd3, 2(B F4), C H3 N O2, C3.5 H3.5'
_chemical_formula_sum 'C44.5 H40.5 B2 F8 N3 O2 Pd3'
_chemical_formula_weight 1142.12
_space_group_crystal_system triclinic
_space_group_IT_number 2
_space_group_name_Hall '-P 1'
_space_group_name_H-M_alt 'P -1'
_atom_sites_solution_hydrogens geom
_audit_creation_date 2022-12-02
_audit_creation_method
;
Olex2 1.5-alpha
(compiled 2022.11.02 svn.ra8b101fa for OlexSys, GUI svn.r6635)
;
_audit_update_record
;
2022-12-07 deposited with the CCDC.	2022-12-23 downloaded from the CCDC.
;
_cell_angle_alpha 116.090(4)
_cell_angle_beta 97.842(3)
_cell_angle_gamma 110.6135(15)
_cell_formula_units_Z 2
_cell_length_a 13.6501(7)
_cell_length_b 13.9198(7)
_cell_length_c 14.6715(6)
_cell_measurement_reflns_used 42667
_cell_measurement_temperature 153(2)
_cell_measurement_theta_max 27.47
_cell_measurement_theta_min 3.02
_cell_volume 2198.2(2)
_computing_cell_refinement 'RAPID AUTO (Rigaku, ????)'
_computing_data_collection 'RAPID AUTO (Rigaku, ????)'
_computing_data_reduction 'RAPID AUTO (Rigaku, ????)'
_computing_molecular_graphics 'Olex2 1.5-alpha (Dolomanov et al., 2009)'
_computing_publication_material 'Olex2 1.5-alpha (Dolomanov et al., 2009)'
_computing_structure_refinement 'SHELXL 2018/3 (Sheldrick, 2015)'
_computing_structure_solution 'SIR92 (Altomare, et al., 1994)'
_diffrn_ambient_temperature 153.15
_diffrn_detector_area_resol_mean 10.000
_diffrn_measured_fraction_theta_full 0.998
_diffrn_measured_fraction_theta_max 0.997
_diffrn_measurement_device_type 'Rigaku R-AXIS RAPID'
_diffrn_measurement_method \w
_diffrn_radiation_type MoK\a
_diffrn_radiation_wavelength 0.71075
_diffrn_reflns_av_R_equivalents 0.1261
_diffrn_reflns_av_unetI/netI 0.0901
_diffrn_reflns_Laue_measured_fraction_full 0.998
_diffrn_reflns_Laue_measured_fraction_max 0.997
_diffrn_reflns_limit_h_max 17
_diffrn_reflns_limit_h_min -17
_diffrn_reflns_limit_k_max 18
_diffrn_reflns_limit_k_min -18
_diffrn_reflns_limit_l_max 18
_diffrn_reflns_limit_l_min -19
_diffrn_reflns_number 52958
_diffrn_reflns_point_group_measured_fraction_full 0.998
_diffrn_reflns_point_group_measured_fraction_max 0.997
_diffrn_reflns_theta_full 25.242
_diffrn_reflns_theta_max 27.471
_diffrn_reflns_theta_min 3.024
_exptl_absorpt_coefficient_mu 1.289
_exptl_absorpt_correction_T_max 0.734
_exptl_absorpt_correction_T_min 0.530
_exptl_absorpt_correction_type multi-scan
_exptl_absorpt_process_details 'ABSCOR (Rigaku, 1995)'
_exptl_crystal_colour red
_exptl_crystal_density_diffrn 1.726
_exptl_crystal_description block
_exptl_crystal_F_000 1129
_exptl_crystal_size_max 0.32
_exptl_crystal_size_mid 0.26
_exptl_crystal_size_min 0.24
_refine_diff_density_max 1.139
_refine_diff_density_min -0.968
_refine_diff_density_rms 0.139
_refine_ls_extinction_method none
_refine_ls_goodness_of_fit_ref 1.058
_refine_ls_hydrogen_treatment constr
_refine_ls_matrix_type full
_refine_ls_number_parameters 572
_refine_ls_number_reflns 10046
_refine_ls_number_restraints 0
_refine_ls_restrained_S_all 1.058
_refine_ls_R_factor_all 0.0459
_refine_ls_R_factor_gt 0.0435
_refine_ls_shift/su_max 0.001
_refine_ls_shift/su_mean 0.000
_refine_ls_structure_factor_coef Fsqd
_refine_ls_weighting_details 'w=1/[\s^2^(Fo^2^)+(0.0382P)^2^+2.8286P] where P=(Fo^2^+2Fc^2^)/3'
_refine_ls_weighting_scheme calc
_refine_ls_wR_factor_gt 0.1149
_refine_ls_wR_factor_ref 0.1169
_reflns_Friedel_coverage 0.000
_reflns_number_gt 9349
_reflns_number_total 10046
_reflns_threshold_expression 'I > 2\s(I)'
_cod_data_source_file d2dt03521a2.cif
_cod_data_source_block shelxl_CCDC2
_cod_depositor_comments 'Adding full bibliography for 7712149--7712153.cif.'
_cod_original_formula_sum 'C44.50 H40.50 B2 F8 N3 O2 Pd3'
_cod_database_code 7712151
_shelx_shelxl_version_number 2018/3
_shelx_space_group_comment
;
The symmetry employed for this shelxl refinement is uniquely defined
by the following loop, which should always be used as a source of
symmetry information in preference to the above space-group names.
They are only intended as comments.
;
_shelx_estimated_absorpt_t_max 0.747
_shelx_estimated_absorpt_t_min 0.683
_olex2_refinement_description
;
1. Fixed Uiso
 At 1.2 times of:
  All C(H) groups, All C(H,H,H) groups
2. Others
 Fixed Sof: C45(0.5) H45A(0.5) H45B(0.5) H45C(0.5)
3.a Aromatic/amide H refined with riding coordinates:
 C1(H1), C2(H2), C3(H3), C4(H4), C8(H8), C9(H9), C10(H10), C11(H11), C12(H12),
 C14(H14), C15(H15), C16(H16), C17(H17), C18(H18), C19(H19), C20(H20), C21(H21),
  C22(H22), C26(H26), C27(H27), C28(H28), C29(H29), C30(H30), C32(H32),
 C33(H33), C34(H34), C35(H35), C36(H36), C43(H43), C44(H44)
3.b Idealised Me refined as rotating group:
 C38(H38A,H38B,H38C), C40(H40A,H40B,H40C), C41(H41A,H41B,H41C), C45(H45A,H45B,
 H45C)
;
_olex2_submission_special_instructions 'No special instructions were received'

loop_
_space_group_symop_operation_xyz
'x, y, z'
'-x, -y, -z'

loop_
_atom_site_label
_atom_site_type_symbol
_atom_site_fract_x
_atom_site_fract_y
_atom_site_fract_z
_atom_site_U_iso_or_equiv
_atom_site_adp_type
_atom_site_occupancy
_atom_site_site_symmetry_order
_atom_site_calc_flag
_atom_site_refinement_flags_posn
_atom_site_refinement_flags_adp
_atom_site_refinement_flags_occupancy
_atom_site_disorder_assembly
_atom_site_disorder_group
Pd1 Pd 0.75033(2) 0.30216(2) 0.68765(2) 0.01903(8) Uani 1 1 d . . . . .
Pd2 Pd 0.72759(2) 0.22128(2) 0.80979(2) 0.01937(8) Uani 1 1 d . . . . .
Pd3 Pd 0.86968(2) 0.17351(2) 0.68748(2) 0.01918(8) Uani 1 1 d . . . . .
F1 F 0.5469(5) 0.1851(6) 1.3472(6) 0.179(3) Uani 1 1 d . . . . .
F2 F 0.5667(5) 0.2021(5) 1.2018(6) 0.166(3) Uani 1 1 d . . . . .
F3 F 0.5619(4) 0.3447(3) 1.3444(4) 0.1131(16) Uani 1 1 d . . . . .
F4 F 0.4103(4) 0.1668(4) 1.2380(4) 0.1224(18) Uani 1 1 d . . . . .
F5 F -0.0527(3) 0.3481(4) 1.2999(3) 0.0880(11) Uani 1 1 d . . . . .
F6 F -0.0723(2) 0.1682(2) 1.1730(2) 0.0571(7) Uani 1 1 d . . . . .
F7 F 0.0875(2) 0.3386(3) 1.2359(3) 0.0648(8) Uani 1 1 d . . . . .
F8 F -0.0723(3) 0.3040(2) 1.1286(2) 0.0571(7) Uani 1 1 d . . . . .
O1 O 0.5292(5) 0.6234(5) 1.4167(5) 0.121(2) Uani 1 1 d . . . . .
O2 O 0.3938(6) 0.5423(6) 1.2744(6) 0.117(2) Uani 1 1 d . . . . .
N1 N 0.7751(3) 0.3762(3) 0.5907(2) 0.0307(6) Uani 1 1 d . . . . .
N2 N 0.6995(3) 0.1526(3) 0.9101(3) 0.0334(7) Uani 1 1 d . . . . .
N3 N 0.4397(5) 0.5473(5) 1.3573(6) 0.0800(15) Uani 1 1 d . . . . .
C1 C 0.6194(3) 0.1298(3) 0.5524(3) 0.0233(6) Uani 1 1 d . . . . .
H1 H 0.631811 0.147082 0.497886 0.028 Uiso 1 1 calc R U . . .
C2 C 0.5582(3) 0.1668(3) 0.6177(3) 0.0259(7) Uani 1 1 d . . . . .
H2 H 0.525664 0.216875 0.617370 0.031 Uiso 1 1 calc R U . . .
C3 C 0.5529(3) 0.1163(3) 0.6854(3) 0.0263(7) Uani 1 1 d . . . . .
H3 H 0.513933 0.125166 0.735064 0.032 Uiso 1 1 calc R U . . .
C4 C 0.6148(3) 0.0519(3) 0.6658(3) 0.0235(6) Uani 1 1 d . . . . .
H4 H 0.625136 0.010371 0.700121 0.028 Uiso 1 1 calc R U . . .
C5 C 0.6611(2) 0.0600(3) 0.5823(2) 0.0207(6) Uani 1 1 d . . . . .
C6 C 0.7332(2) 0.0166(3) 0.5396(2) 0.0205(6) Uani 1 1 d . . . . .
C7 C 0.7879(3) -0.0384(3) 0.5801(2) 0.0221(6) Uani 1 1 d . . . . .
C8 C 0.8986(3) -0.0090(3) 0.5815(3) 0.0248(6) Uani 1 1 d . . . . .
H8 H 0.929114 0.034654 0.548894 0.030 Uiso 1 1 calc R U . . .
C9 C 0.9630(3) -0.0429(3) 0.6296(3) 0.0311(7) Uani 1 1 d . . . . .
H9 H 1.037830 -0.020863 0.631321 0.037 Uiso 1 1 calc R U . . .
C10 C 0.9193(4) -0.1087(4) 0.6752(3) 0.0394(9) Uani 1 1 d . . . . .
H10 H 0.963614 -0.131919 0.708387 0.047 Uiso 1 1 calc R U . . .
C11 C 0.8084(4) -0.1410(4) 0.6720(4) 0.0418(9) Uani 1 1 d . . . . .
H11 H 0.778031 -0.187141 0.702543 0.050 Uiso 1 1 calc R U . . .
C12 C 0.7432(3) -0.1073(3) 0.6257(3) 0.0306(7) Uani 1 1 d . . . . .
H12 H 0.668412 -0.130129 0.624323 0.037 Uiso 1 1 calc R U . . .
C13 C 0.7479(3) 0.0131(3) 0.4382(3) 0.0218(6) Uani 1 1 d . . . . .
C14 C 0.7973(3) 0.1163(3) 0.4337(3) 0.0308(7) Uani 1 1 d . . . . .
H14 H 0.825345 0.193744 0.497007 0.037 Uiso 1 1 calc R U . . .
C15 C 0.8058(4) 0.1068(4) 0.3367(3) 0.0386(9) Uani 1 1 d . . . . .
H15 H 0.838291 0.177244 0.333371 0.046 Uiso 1 1 calc R U . . .
C16 C 0.7665(3) -0.0065(4) 0.2451(3) 0.0392(9) Uani 1 1 d . . . . .
H16 H 0.772416 -0.013469 0.178951 0.047 Uiso 1 1 calc R U . . .
C17 C 0.7184(3) -0.1098(4) 0.2495(3) 0.0332(8) Uani 1 1 d . . . . .
H17 H 0.691570 -0.187139 0.186384 0.040 Uiso 1 1 calc R U . . .
C18 C 0.7095(3) -0.1002(3) 0.3455(3) 0.0251(6) Uani 1 1 d . . . . .
H18 H 0.677077 -0.170935 0.348361 0.030 Uiso 1 1 calc R U . . .
C19 C 0.9222(3) 0.4262(3) 0.7994(3) 0.0214(6) Uani 1 1 d . . . . .
H19 H 0.944325 0.439869 0.745738 0.026 Uiso 1 1 calc R U . . .
C20 C 0.8548(3) 0.4683(3) 0.8533(2) 0.0234(6) Uani 1 1 d . . . . .
H20 H 0.825478 0.517116 0.843623 0.028 Uiso 1 1 calc R U . . .
C21 C 0.8381(3) 0.4249(3) 0.9255(3) 0.0235(6) Uani 1 1 d . . . . .
H21 H 0.794320 0.439348 0.970146 0.028 Uiso 1 1 calc R U . . .
C22 C 0.8957(3) 0.3586(3) 0.9199(2) 0.0216(6) Uani 1 1 d . . . . .
H22 H 0.897885 0.320941 0.960168 0.026 Uiso 1 1 calc R U . . .
C23 C 0.9529(2) 0.3566(3) 0.8408(2) 0.0190(6) Uani 1 1 d . . . . .
C24 C 1.0313(2) 0.3136(3) 0.8210(2) 0.0201(6) Uani 1 1 d . . . . .
C25 C 1.0670(3) 0.2618(3) 0.8814(2) 0.0220(6) Uani 1 1 d . . . . .
C26 C 0.9896(3) 0.1753(3) 0.8948(3) 0.0315(7) Uani 1 1 d . . . . .
H26 H 0.912004 0.145259 0.861445 0.038 Uiso 1 1 calc R U . . .
C27 C 1.0247(4) 0.1330(4) 0.9560(3) 0.0409(9) Uani 1 1 d . . . . .
H27 H 0.971301 0.073616 0.963403 0.049 Uiso 1 1 calc R U . . .
C28 C 1.1369(4) 0.1771(4) 1.0060(3) 0.0441(10) Uani 1 1 d . . . . .
H28 H 1.160942 0.148976 1.048737 0.053 Uiso 1 1 calc R U . . .
C29 C 1.2148(3) 0.2626(4) 0.9939(3) 0.0380(8) Uani 1 1 d . . . . .
H29 H 1.292220 0.293446 1.028892 0.046 Uiso 1 1 calc R U . . .
C30 C 1.1802(3) 0.3030(3) 0.9311(3) 0.0267(7) Uani 1 1 d . . . . .
H30 H 1.234281 0.359801 0.921702 0.032 Uiso 1 1 calc R U . . .
C31 C 1.1104(2) 0.3587(3) 0.7697(2) 0.0206(6) Uani 1 1 d . . . . .
C32 C 1.1424(3) 0.2818(3) 0.6958(3) 0.0261(7) Uani 1 1 d . . . . .
H32 H 1.111744 0.199580 0.675642 0.031 Uiso 1 1 calc R U . . .
C33 C 1.2181(3) 0.3234(3) 0.6516(3) 0.0316(7) Uani 1 1 d . . . . .
H33 H 1.236484 0.269186 0.599035 0.038 Uiso 1 1 calc R U . . .
C34 C 1.2668(3) 0.4441(3) 0.6841(3) 0.0320(8) Uani 1 1 d . . . . .
H34 H 1.320820 0.473457 0.655842 0.038 Uiso 1 1 calc R U . . .
C35 C 1.2371(3) 0.5217(3) 0.7575(3) 0.0319(8) Uani 1 1 d . . . . .
H35 H 1.269783 0.604293 0.778788 0.038 Uiso 1 1 calc R U . . .
C36 C 1.1597(3) 0.4800(3) 0.8005(3) 0.0236(6) Uani 1 1 d . . . . .
H36 H 1.140002 0.534361 0.851399 0.028 Uiso 1 1 calc R U . . .
C37 C 0.8018(3) 0.4183(4) 0.5413(3) 0.0353(8) Uani 1 1 d . . . . .
C38 C 0.8353(5) 0.4724(6) 0.4787(5) 0.0711(16) Uani 1 1 d . . . . .
H38A H 0.878284 0.560226 0.527063 0.085 Uiso 1 1 calc R U . . .
H38B H 0.768807 0.452636 0.424907 0.085 Uiso 1 1 calc R U . . .
H38C H 0.881482 0.440959 0.441872 0.085 Uiso 1 1 calc R U . . .
C39 C 0.6858(3) 0.1110(4) 0.9621(3) 0.0366(8) Uani 1 1 d . . . . .
C40 C 0.6688(4) 0.0570(5) 1.0267(4) 0.0575(13) Uani 1 1 d . . . . .
H40A H 0.739638 0.064360 1.061859 0.069 Uiso 1 1 calc R U . . .
H40B H 0.614109 -0.028493 0.980136 0.069 Uiso 1 1 calc R U . . .
H40C H 0.640982 0.098459 1.081955 0.069 Uiso 1 1 calc R U . . .
C41 C 0.3749(6) 0.4498(6) 1.3727(7) 0.093(2) Uani 1 1 d . . . . .
H41A H 0.374311 0.484389 1.446856 0.111 Uiso 1 1 calc R U . . .
H41B H 0.408958 0.395911 1.359890 0.111 Uiso 1 1 calc R U . . .
H41C H 0.298186 0.404107 1.321588 0.111 Uiso 1 1 calc R U . . .
C42 C 0.5262(7) 0.4118(8) 0.9990(8) 0.112(3) Uani 1 1 d . . . . .
C43 C 0.5089(6) 0.4892(8) 1.0875(6) 0.101(3) Uani 1 1 d . . . . .
H43 H 0.515122 0.480646 1.148495 0.121 Uiso 1 1 calc R U . . .
C44 C 0.4840(8) 0.5752(9) 1.0909(8) 0.130(4) Uani 1 1 d . . . . .
H44 H 0.473379 0.626703 1.153155 0.156 Uiso 1 1 calc R U . . .
C45 C 0.5432(10) 0.3249(14) 0.9919(12) 0.094(5) Uani 0.5 1 d . . P . .
H45A H 0.601567 0.321232 0.960365 0.113 Uiso 0.5 1 calc R U P . .
H45B H 0.474118 0.248858 0.945716 0.113 Uiso 0.5 1 calc R U P . .
H45C H 0.566963 0.337683 1.064178 0.113 Uiso 0.5 1 calc R U P . .
B1 B 0.5226(6) 0.2260(6) 1.2823(7) 0.072(2) Uani 1 1 d . . . . .
B2 B -0.0267(4) 0.2901(4) 1.2094(4) 0.0399(10) Uani 1 1 d . . . . .

loop_
_atom_site_aniso_label
_atom_site_aniso_U_11
_atom_site_aniso_U_22
_atom_site_aniso_U_33
_atom_site_aniso_U_23
_atom_site_aniso_U_13
_atom_site_aniso_U_12
Pd1 0.01683(13) 0.01817(13) 0.01567(13) 0.00671(10) 0.00236(10) 0.00579(10)
Pd2 0.01567(13) 0.01974(13) 0.01509(13) 0.00680(10) 0.00421(10) 0.00414(10)
Pd3 0.01677(13) 0.01720(13) 0.01656(13) 0.00635(10) 0.00405(10) 0.00483(10)
F1 0.159(5) 0.149(5) 0.232(7) 0.153(6) 0.019(5) 0.024(4)
F2 0.157(5) 0.144(5) 0.195(6) 0.072(5) 0.146(5) 0.058(4)
F3 0.113(3) 0.056(2) 0.152(4) 0.049(3) 0.064(3) 0.022(2)
F4 0.076(3) 0.120(4) 0.101(3) 0.035(3) 0.041(2) 0.001(2)
F5 0.106(3) 0.101(3) 0.058(2) 0.031(2) 0.050(2) 0.054(2)
F6 0.0622(17) 0.0465(15) 0.0696(18) 0.0437(15) 0.0136(14) 0.0184(13)
F7 0.0421(15) 0.0622(18) 0.0624(18) 0.0218(15) 0.0105(14) 0.0135(13)
F8 0.0742(19) 0.0473(15) 0.0582(17) 0.0366(14) 0.0171(15) 0.0270(14)
O1 0.069(3) 0.083(4) 0.141(5) 0.021(4) 0.040(3) 0.015(3)
O2 0.155(6) 0.111(5) 0.132(5) 0.075(4) 0.078(5) 0.082(4)
N1 0.0351(16) 0.0291(15) 0.0230(14) 0.0124(12) 0.0042(13) 0.0139(13)
N2 0.0298(16) 0.0362(17) 0.0268(15) 0.0169(14) 0.0086(13) 0.0079(13)
N3 0.084(4) 0.067(3) 0.104(5) 0.041(3) 0.054(4) 0.046(3)
C1 0.0146(14) 0.0216(15) 0.0186(15) 0.0052(12) -0.0011(12) 0.0030(12)
C2 0.0154(14) 0.0248(16) 0.0218(15) 0.0051(13) -0.0006(12) 0.0056(12)
C3 0.0151(14) 0.0260(16) 0.0213(15) 0.0052(13) 0.0036(12) 0.0035(12)
C4 0.0150(14) 0.0225(15) 0.0180(15) 0.0057(12) 0.0010(12) 0.0021(12)
C5 0.0142(13) 0.0176(14) 0.0162(14) 0.0038(11) 0.0012(11) 0.0016(11)
C6 0.0162(14) 0.0156(13) 0.0151(14) 0.0024(11) 0.0012(11) 0.0017(11)
C7 0.0212(15) 0.0159(14) 0.0189(14) 0.0051(12) 0.0033(12) 0.0050(12)
C8 0.0228(15) 0.0245(15) 0.0205(15) 0.0092(13) 0.0066(13) 0.0083(13)
C9 0.0269(17) 0.0334(18) 0.0301(18) 0.0144(15) 0.0056(14) 0.0156(15)
C10 0.050(2) 0.040(2) 0.041(2) 0.0263(18) 0.0138(19) 0.0279(19)
C11 0.052(2) 0.035(2) 0.048(2) 0.0299(19) 0.019(2) 0.0176(18)
C12 0.0310(18) 0.0267(17) 0.0364(19) 0.0187(15) 0.0142(15) 0.0121(14)
C13 0.0196(14) 0.0247(15) 0.0192(14) 0.0104(13) 0.0062(12) 0.0102(12)
C14 0.0386(19) 0.0273(17) 0.0284(17) 0.0146(15) 0.0166(16) 0.0153(15)
C15 0.050(2) 0.047(2) 0.045(2) 0.034(2) 0.028(2) 0.030(2)
C16 0.047(2) 0.062(3) 0.0264(18) 0.0277(19) 0.0194(17) 0.035(2)
C17 0.0308(18) 0.042(2) 0.0195(16) 0.0090(15) 0.0069(14) 0.0196(16)
C18 0.0213(15) 0.0251(16) 0.0194(15) 0.0056(13) 0.0035(12) 0.0107(13)
C19 0.0171(14) 0.0185(14) 0.0171(14) 0.0070(12) 0.0000(12) 0.0021(11)
C20 0.0211(15) 0.0166(14) 0.0182(15) 0.0038(12) 0.0008(12) 0.0036(12)
C21 0.0211(15) 0.0195(15) 0.0155(14) 0.0025(12) 0.0031(12) 0.0050(12)
C22 0.0178(14) 0.0192(14) 0.0158(14) 0.0059(12) 0.0035(12) 0.0019(12)
C23 0.0163(14) 0.0141(13) 0.0136(13) 0.0036(11) 0.0005(11) 0.0008(11)
C24 0.0146(13) 0.0188(14) 0.0184(14) 0.0077(12) 0.0029(12) 0.0030(11)
C25 0.0245(15) 0.0210(15) 0.0158(14) 0.0077(12) 0.0059(12) 0.0087(12)
C26 0.0337(18) 0.0285(17) 0.0312(18) 0.0175(15) 0.0119(15) 0.0109(15)
C27 0.052(2) 0.040(2) 0.042(2) 0.0310(19) 0.020(2) 0.0206(19)
C28 0.064(3) 0.055(3) 0.039(2) 0.034(2) 0.022(2) 0.039(2)
C29 0.041(2) 0.047(2) 0.0309(19) 0.0210(18) 0.0083(17) 0.0255(18)
C30 0.0273(16) 0.0281(16) 0.0213(15) 0.0102(13) 0.0067(13) 0.0137(14)
C31 0.0135(13) 0.0233(15) 0.0200(14) 0.0123(12) 0.0017(11) 0.0037(12)
C32 0.0240(16) 0.0258(16) 0.0294(17) 0.0152(14) 0.0104(14) 0.0111(13)
C33 0.0318(18) 0.0386(19) 0.0315(18) 0.0201(16) 0.0163(15) 0.0193(16)
C34 0.0266(17) 0.042(2) 0.039(2) 0.0285(17) 0.0174(16) 0.0159(16)
C35 0.0277(17) 0.0287(17) 0.041(2) 0.0232(16) 0.0114(15) 0.0080(14)
C36 0.0215(15) 0.0209(15) 0.0214(15) 0.0096(12) 0.0036(12) 0.0062(12)
C37 0.039(2) 0.041(2) 0.0277(18) 0.0209(17) 0.0069(16) 0.0188(17)
C38 0.090(4) 0.095(4) 0.065(3) 0.067(4) 0.035(3) 0.045(4)
C39 0.0316(19) 0.042(2) 0.0306(19) 0.0218(17) 0.0100(16) 0.0084(16)
C40 0.057(3) 0.074(3) 0.057(3) 0.052(3) 0.023(2) 0.022(3)
C41 0.080(4) 0.082(5) 0.153(7) 0.077(5) 0.056(5) 0.049(4)
C42 0.074(5) 0.087(6) 0.097(6) 0.048(5) -0.026(4) -0.019(4)
C43 0.078(5) 0.082(5) 0.058(4) 0.026(4) -0.015(3) -0.019(4)
C44 0.101(7) 0.090(6) 0.100(6) 0.046(5) -0.025(5) -0.026(5)
C45 0.048(7) 0.099(11) 0.073(8) -0.002(8) 0.000(6) 0.039(7)
B1 0.067(4) 0.048(3) 0.095(5) 0.036(4) 0.049(4) 0.017(3)
B2 0.047(3) 0.039(2) 0.037(2) 0.023(2) 0.017(2) 0.018(2)

loop_
_atom_type_symbol
_atom_type_description
_atom_type_scat_dispersion_real
_atom_type_scat_dispersion_imag
_atom_type_scat_source
C C 0.0033 0.0016 'International Tables Vol C Tables 4.2.6.8 and 6.1.1.4'
H H 0.0000 0.0000 'International Tables Vol C Tables 4.2.6.8 and 6.1.1.4'
B B 0.0013 0.0007 'International Tables Vol C Tables 4.2.6.8 and 6.1.1.4'
F F 0.0171 0.0103 'International Tables Vol C Tables 4.2.6.8 and 6.1.1.4'
N N 0.0061 0.0033 'International Tables Vol C Tables 4.2.6.8 and 6.1.1.4'
Pd Pd -0.9988 1.0072 'International Tables Vol C Tables 4.2.6.8 and 6.1.1.4'
O O 0.0106 0.0060 'International Tables Vol C Tables 4.2.6.8 and 6.1.1.4'

loop_
_geom_angle_atom_site_label_1
_geom_angle_atom_site_label_2
_geom_angle_atom_site_label_3
_geom_angle
_geom_angle_site_symmetry_1
_geom_angle_site_symmetry_3
_geom_angle_publ_flag
Pd2 Pd1 Pd3 65.050(9) . . ?
N1 Pd1 Pd2 177.64(9) . . ?
N1 Pd1 Pd3 114.84(9) . . ?
N1 Pd1 C1 92.22(12) . . ?
N1 Pd1 C2 106.07(12) . . ?
N1 Pd1 C19 91.23(12) . . ?
N1 Pd1 C20 100.66(12) . . ?
C1 Pd1 Pd2 90.12(9) . . ?
C1 Pd1 Pd3 85.19(9) . . ?
C1 Pd1 C2 35.77(12) . . ?
C1 Pd1 C19 153.51(12) . . ?
C1 Pd1 C20 163.88(12) . . ?
C2 Pd1 Pd2 76.05(9) . . ?
C2 Pd1 Pd3 108.02(9) . . ?
C19 Pd1 Pd2 86.54(8) . . ?
C19 Pd1 Pd3 69.59(9) . . ?
C19 Pd1 C2 161.28(12) . . ?
C19 Pd1 C20 36.98(12) . . ?
C20 Pd1 Pd2 77.08(8) . . ?
C20 Pd1 Pd3 97.94(9) . . ?
C20 Pd1 C2 129.55(12) . . ?
Pd1 Pd2 Pd3 62.732(9) . . ?
N2 Pd2 Pd1 176.78(9) . . ?
N2 Pd2 Pd3 119.98(9) . . ?
N2 Pd2 C3 99.85(12) . . ?
N2 Pd2 C4 93.40(13) . . ?
N2 Pd2 C21 104.98(12) . . ?
N2 Pd2 C22 92.95(12) . . ?
C3 Pd2 Pd1 77.43(9) . . ?
C3 Pd2 Pd3 105.35(9) . . ?
C3 Pd2 C21 130.56(12) . . ?
C4 Pd2 Pd1 85.46(9) . . ?
C4 Pd2 Pd3 77.52(9) . . ?
C4 Pd2 C3 36.97(12) . . ?
C4 Pd2 C21 160.54(13) . . ?
C4 Pd2 C22 151.08(12) . . ?
C21 Pd2 Pd1 75.84(8) . . ?
C21 Pd2 Pd3 98.17(8) . . ?
C22 Pd2 Pd1 89.49(8) . . ?
C22 Pd2 Pd3 74.87(8) . . ?
C22 Pd2 C3 164.69(13) . . ?
C22 Pd2 C21 36.25(12) . . ?
Pd1 Pd3 Pd2 52.218(8) . . ?
C5 Pd3 Pd1 60.09(7) . . ?
C5 Pd3 Pd2 63.34(7) . . ?
C6 Pd3 Pd1 87.49(9) . . ?
C6 Pd3 Pd2 95.00(8) . . ?
C6 Pd3 C5 33.52(11) . . ?
C6 Pd3 C7 37.66(11) . . ?
C6 Pd3 C8 61.80(11) . . ?
C6 Pd3 C23 156.17(12) . . ?
C6 Pd3 C24 167.01(12) . . ?
C7 Pd3 Pd1 122.52(8) . . ?
C7 Pd3 Pd2 104.84(8) . . ?
C7 Pd3 C5 62.66(10) . . ?
C7 Pd3 C8 33.38(10) . . ?
C8 Pd3 Pd1 147.60(7) . . ?
C8 Pd3 Pd2 134.76(7) . . ?
C8 Pd3 C5 93.22(10) . . ?
C23 Pd3 Pd1 69.75(8) . . ?
C23 Pd3 Pd2 65.78(8) . . ?
C23 Pd3 C5 123.25(11) . . ?
C23 Pd3 C7 157.00(11) . . ?
C23 Pd3 C8 141.84(11) . . ?
C24 Pd3 Pd1 103.69(8) . . ?
C24 Pd3 Pd2 97.09(8) . . ?
C24 Pd3 C5 159.45(11) . . ?
C24 Pd3 C7 133.17(11) . . ?
C24 Pd3 C8 105.88(11) . . ?
C24 Pd3 C23 36.59(11) . . ?
C37 N1 Pd1 171.5(3) . . ?
C39 N2 Pd2 176.7(3) . . ?
O1 N3 O2 121.7(7) . . ?
O1 N3 C41 122.7(8) . . ?
O2 N3 C41 115.6(7) . . ?
Pd1 C1 H1 96.1 . . ?
C2 C1 Pd1 79.45(19) . . ?
C2 C1 H1 125.7 . . ?
C2 C1 C5 108.7(3) . . ?
C5 C1 Pd1 93.39(19) . . ?
C5 C1 H1 125.7 . . ?
Pd1 C2 H2 101.7 . . ?
C1 C2 Pd1 64.79(17) . . ?
C1 C2 H2 125.6 . . ?
C1 C2 C3 108.7(3) . . ?
C3 C2 Pd1 101.0(2) . . ?
C3 C2 H2 125.6 . . ?
Pd2 C3 H3 96.9 . . ?
C2 C3 Pd2 105.2(2) . . ?
C2 C3 H3 125.6 . . ?
C4 C3 Pd2 66.27(18) . . ?
C4 C3 C2 108.9(3) . . ?
C4 C3 H3 125.6 . . ?
Pd2 C4 H4 90.5 . . ?
C3 C4 Pd2 76.77(19) . . ?
C3 C4 H4 125.9 . . ?
C3 C4 C5 108.2(3) . . ?
C5 C4 Pd2 102.67(19) . . ?
C5 C4 H4 125.9 . . ?
C1 C5 Pd3 113.4(2) . . ?
C1 C5 C4 105.5(3) . . ?
C4 C5 Pd3 101.31(19) . . ?
C6 C5 Pd3 59.42(16) . . ?
C6 C5 C1 124.4(3) . . ?
C6 C5 C4 130.0(3) . . ?
C5 C6 Pd3 87.06(18) . . ?
C5 C6 C7 124.6(3) . . ?
C5 C6 C13 118.9(3) . . ?
C7 C6 Pd3 77.08(17) . . ?
C7 C6 C13 116.2(3) . . ?
C13 C6 Pd3 112.9(2) . . ?
C6 C7 Pd3 65.27(16) . . ?
C8 C7 Pd3 80.35(18) . . ?
C8 C7 C6 115.6(3) . . ?
C8 C7 C12 118.3(3) . . ?
C12 C7 Pd3 119.1(2) . . ?
C12 C7 C6 125.8(3) . . ?
Pd3 C8 H8 81.6 . . ?
C7 C8 Pd3 66.26(17) . . ?
C7 C8 H8 119.6 . . ?
C9 C8 Pd3 123.1(2) . . ?
C9 C8 C7 120.9(3) . . ?
C9 C8 H8 119.6 . . ?
C8 C9 H9 119.8 . . ?
C10 C9 C8 120.4(3) . . ?
C10 C9 H9 119.8 . . ?
C9 C10 H10 120.4 . . ?
C9 C10 C11 119.2(3) . . ?
C11 C10 H10 120.4 . . ?
C10 C11 H11 119.2 . . ?
C12 C11 C10 121.5(3) . . ?
C12 C11 H11 119.2 . . ?
C7 C12 H12 120.2 . . ?
C11 C12 C7 119.6(3) . . ?
C11 C12 H12 120.2 . . ?
C14 C13 C6 123.2(3) . . ?
C14 C13 C18 119.4(3) . . ?
C18 C13 C6 117.4(3) . . ?
C13 C14 H14 119.8 . . ?
C13 C14 C15 120.4(3) . . ?
C15 C14 H14 119.8 . . ?
C14 C15 H15 120.3 . . ?
C16 C15 C14 119.4(4) . . ?
C16 C15 H15 120.3 . . ?
C15 C16 H16 119.8 . . ?
C15 C16 C17 120.5(3) . . ?
C17 C16 H16 119.8 . . ?
C16 C17 H17 120.0 . . ?
C18 C17 C16 120.0(3) . . ?
C18 C17 H17 120.0 . . ?
C13 C18 H18 119.9 . . ?
C17 C18 C13 120.3(3) . . ?
C17 C18 H18 119.9 . . ?
Pd1 C19 H19 91.4 . . ?
C20 C19 Pd1 74.08(18) . . ?
C20 C19 H19 125.8 . . ?
C20 C19 C23 108.4(3) . . ?
C23 C19 Pd1 104.23(19) . . ?
C23 C19 H19 125.8 . . ?
Pd1 C20 H20 95.9 . . ?
C19 C20 Pd1 68.95(17) . . ?
C19 C20 H20 125.8 . . ?
C19 C20 C21 108.4(3) . . ?
C21 C20 Pd1 103.9(2) . . ?
C21 C20 H20 125.8 . . ?
Pd2 C21 H21 98.1 . . ?
C20 C21 Pd2 103.1(2) . . ?
C20 C21 H21 125.1 . . ?
C22 C21 Pd2 67.15(18) . . ?
C22 C21 C20 109.8(3) . . ?
C22 C21 H21 125.1 . . ?
Pd2 C22 H22 93.0 . . ?
C21 C22 Pd2 76.60(19) . . ?
C21 C22 H22 125.7 . . ?
C21 C22 C23 108.5(3) . . ?
C23 C22 Pd2 99.78(19) . . ?
C23 C22 H22 125.7 . . ?
C19 C23 Pd3 99.64(19) . . ?
C22 C23 Pd3 111.37(19) . . ?
C22 C23 C19 104.9(3) . . ?
C24 C23 Pd3 70.60(17) . . ?
C24 C23 C19 127.4(3) . . ?
C24 C23 C22 127.1(3) . . ?
C23 C24 Pd3 72.81(17) . . ?
C23 C24 C25 121.6(3) . . ?
C23 C24 C31 118.8(3) . . ?
C25 C24 Pd3 109.2(2) . . ?
C25 C24 C31 116.1(3) . . ?
C31 C24 Pd3 106.36(19) . . ?
C26 C25 C24 122.0(3) . . ?
C30 C25 C24 120.2(3) . . ?
C30 C25 C26 117.7(3) . . ?
C25 C26 H26 119.5 . . ?
C27 C26 C25 121.0(4) . . ?
C27 C26 H26 119.5 . . ?
C26 C27 H27 120.0 . . ?
C28 C27 C26 120.1(4) . . ?
C28 C27 H27 120.0 . . ?
C27 C28 H28 120.1 . . ?
C27 C28 C29 119.9(4) . . ?
C29 C28 H28 120.1 . . ?
C28 C29 H29 119.9 . . ?
C30 C29 C28 120.2(4) . . ?
C30 C29 H29 119.9 . . ?
C25 C30 H30 119.5 . . ?
C29 C30 C25 121.1(3) . . ?
C29 C30 H30 119.5 . . ?
C32 C31 C24 120.6(3) . . ?
C32 C31 C36 118.1(3) . . ?
C36 C31 C24 121.1(3) . . ?
C31 C32 H32 119.5 . . ?
C33 C32 C31 121.0(3) . . ?
C33 C32 H32 119.5 . . ?
C32 C33 H33 120.1 . . ?
C34 C33 C32 119.9(3) . . ?
C34 C33 H33 120.1 . . ?
C33 C34 H34 120.0 . . ?
C35 C34 C33 120.0(3) . . ?
C35 C34 H34 120.0 . . ?
C34 C35 H35 119.8 . . ?
C34 C35 C36 120.4(3) . . ?
C36 C35 H35 119.8 . . ?
C31 C36 H36 119.7 . . ?
C35 C36 C31 120.6(3) . . ?
C35 C36 H36 119.7 . . ?
N1 C37 C38 179.6(5) . . ?
C37 C38 H38A 109.5 . . ?
C37 C38 H38B 109.5 . . ?
C37 C38 H38C 109.5 . . ?
H38A C38 H38B 109.5 . . ?
H38A C38 H38C 109.5 . . ?
H38B C38 H38C 109.5 . . ?
N2 C39 C40 179.1(5) . . ?
C39 C40 H40A 109.5 . . ?
C39 C40 H40B 109.5 . . ?
C39 C40 H40C 109.5 . . ?
H40A C40 H40B 109.5 . . ?
H40A C40 H40C 109.5 . . ?
H40B C40 H40C 109.5 . . ?
N3 C41 H41A 109.5 . . ?
N3 C41 H41B 109.5 . . ?
N3 C41 H41C 109.5 . . ?
H41A C41 H41B 109.5 . . ?
H41A C41 H41C 109.5 . . ?
H41B C41 H41C 109.5 . . ?
C43 C42 C44 117.9(10) . 2_667 ?
C45 C42 C43 123.9(12) . . ?
C45 C42 C44 118.0(14) . 2_667 ?
C42 C43 H43 118.4 . . ?
C44 C43 C42 123.2(9) . . ?
C44 C43 H43 118.4 . . ?
C42 C44 H44 120.5 2_667 . ?
C43 C44 C42 118.9(11) . 2_667 ?
C43 C44 H44 120.5 . . ?
C42 C45 H45A 109.5 . . ?
C42 C45 H45B 109.5 . . ?
C42 C45 H45C 109.5 . . ?
H45A C45 H45B 109.5 . . ?
H45A C45 H45C 109.5 . . ?
H45B C45 H45C 109.5 . . ?
F2 B1 F1 114.1(7) . . ?
F3 B1 F1 107.8(7) . . ?
F3 B1 F2 108.9(5) . . ?
F3 B1 F4 112.6(6) . . ?
F4 B1 F1 104.4(5) . . ?
F4 B1 F2 109.2(7) . . ?
F6 B2 F5 109.1(4) . . ?
F6 B2 F8 108.9(4) . . ?
F7 B2 F5 109.7(4) . . ?
F7 B2 F6 109.9(4) . . ?
F7 B2 F8 110.1(4) . . ?
F8 B2 F5 109.1(4) . . ?

loop_
_geom_bond_atom_site_label_1
_geom_bond_atom_site_label_2
_geom_bond_distance
_geom_bond_site_symmetry_2
_geom_bond_publ_flag
Pd1 Pd2 2.5010(3) . ?
Pd1 Pd3 2.8128(3) . ?
Pd1 N1 2.092(3) . ?
Pd1 C1 2.171(3) . ?
Pd1 C2 2.359(3) . ?
Pd1 C19 2.187(3) . ?
Pd1 C20 2.253(3) . ?
Pd2 Pd3 2.8691(3) . ?
Pd2 N2 2.089(3) . ?
Pd2 C3 2.273(3) . ?
Pd2 C4 2.137(3) . ?
Pd2 C21 2.291(3) . ?
Pd2 C22 2.171(3) . ?
Pd3 C5 2.545(3) . ?
Pd3 C6 2.194(3) . ?
Pd3 C7 2.354(3) . ?
Pd3 C8 2.535(3) . ?
Pd3 C23 2.251(3) . ?
Pd3 C24 2.223(3) . ?
F1 B1 1.366(10) . ?
F2 B1 1.362(8) . ?
F3 B1 1.330(8) . ?
F4 B1 1.349(8) . ?
F5 B2 1.388(6) . ?
F6 B2 1.385(5) . ?
F7 B2 1.378(6) . ?
F8 B2 1.385(5) . ?
O1 N3 1.166(8) . ?
O2 N3 1.249(8) . ?
N1 C37 1.138(5) . ?
N2 C39 1.141(5) . ?
N3 C41 1.468(8) . ?
C1 H1 0.9500 . ?
C1 C2 1.403(5) . ?
C1 C5 1.469(5) . ?
C2 H2 0.9500 . ?
C2 C3 1.444(5) . ?
C3 H3 0.9500 . ?
C3 C4 1.404(5) . ?
C4 H4 0.9500 . ?
C4 C5 1.482(4) . ?
C5 C6 1.407(4) . ?
C6 C7 1.475(4) . ?
C6 C13 1.509(4) . ?
C7 C8 1.415(4) . ?
C7 C12 1.416(4) . ?
C8 H8 0.9500 . ?
C8 C9 1.383(5) . ?
C9 H9 0.9500 . ?
C9 C10 1.380(5) . ?
C10 H10 0.9500 . ?
C10 C11 1.406(6) . ?
C11 H11 0.9500 . ?
C11 C12 1.372(5) . ?
C12 H12 0.9500 . ?
C13 C14 1.393(5) . ?
C13 C18 1.396(4) . ?
C14 H14 0.9500 . ?
C14 C15 1.395(5) . ?
C15 H15 0.9500 . ?
C15 C16 1.386(6) . ?
C16 H16 0.9500 . ?
C16 C17 1.390(6) . ?
C17 H17 0.9500 . ?
C17 C18 1.381(5) . ?
C18 H18 0.9500 . ?
C19 H19 0.9500 . ?
C19 C20 1.409(5) . ?
C19 C23 1.488(4) . ?
C20 H20 0.9500 . ?
C20 C21 1.439(5) . ?
C21 H21 0.9500 . ?
C21 C22 1.393(5) . ?
C22 H22 0.9500 . ?
C22 C23 1.481(4) . ?
C23 C24 1.405(4) . ?
C24 C25 1.495(4) . ?
C24 C31 1.511(4) . ?
C25 C26 1.405(5) . ?
C25 C30 1.396(5) . ?
C26 H26 0.9500 . ?
C26 C27 1.390(5) . ?
C27 H27 0.9500 . ?
C27 C28 1.377(6) . ?
C28 H28 0.9500 . ?
C28 C29 1.387(6) . ?
C29 H29 0.9500 . ?
C29 C30 1.384(5) . ?
C30 H30 0.9500 . ?
C31 C32 1.396(5) . ?
C31 C36 1.398(4) . ?
C32 H32 0.9500 . ?
C32 C33 1.384(5) . ?
C33 H33 0.9500 . ?
C33 C34 1.384(5) . ?
C34 H34 0.9500 . ?
C34 C35 1.377(5) . ?
C35 H35 0.9500 . ?
C35 C36 1.388(5) . ?
C36 H36 0.9500 . ?
C37 C38 1.449(6) . ?
C38 H38A 0.9800 . ?
C38 H38B 0.9800 . ?
C38 H38C 0.9800 . ?
C39 C40 1.442(5) . ?
C40 H40A 0.9800 . ?
C40 H40B 0.9800 . ?
C40 H40C 0.9800 . ?
C41 H41A 0.9800 . ?
C41 H41B 0.9800 . ?
C41 H41C 0.9800 . ?
C42 C43 1.390(14) . ?
C42 C44 1.403(12) 2_667 ?
C42 C45 1.274(17) . ?
C43 H43 0.9500 . ?
C43 C44 1.338(14) . ?
C44 H44 0.9500 . ?
C45 H45A 0.9800 . ?
C45 H45B 0.9800 . ?
C45 H45C 0.9800 . ?

loop_
_geom_torsion_atom_site_label_1
_geom_torsion_atom_site_label_2
_geom_torsion_atom_site_label_3
_geom_torsion_atom_site_label_4
_geom_torsion
_geom_torsion_site_symmetry_1
_geom_torsion_site_symmetry_2
_geom_torsion_site_symmetry_3
_geom_torsion_site_symmetry_4
_geom_torsion_publ_flag
Pd1 C1 C2 C3 -93.6(2) . . . . ?
Pd1 C1 C5 Pd3 -26.8(2) . . . . ?
Pd1 C1 C5 C4 83.2(2) . . . . ?
Pd1 C1 C5 C6 -94.7(3) . . . . ?
Pd1 C2 C3 Pd2 5.2(2) . . . . ?
Pd1 C2 C3 C4 -64.4(3) . . . . ?
Pd1 C19 C20 C21 98.2(2) . . . . ?
Pd1 C19 C23 Pd3 39.31(18) . . . . ?
Pd1 C19 C23 C22 -76.0(2) . . . . ?
Pd1 C19 C23 C24 112.2(3) . . . . ?
Pd1 C20 C21 Pd2 3.3(2) . . . . ?
Pd1 C20 C21 C22 73.4(3) . . . . ?
Pd2 C3 C4 C5 -99.2(2) . . . . ?
Pd2 C4 C5 Pd3 36.68(19) . . . . ?
Pd2 C4 C5 C1 -81.7(2) . . . . ?
Pd2 C4 C5 C6 96.0(3) . . . . ?
Pd2 C21 C22 C23 96.0(2) . . . . ?
Pd2 C22 C23 Pd3 -28.7(2) . . . . ?
Pd2 C22 C23 C19 78.2(2) . . . . ?
Pd2 C22 C23 C24 -110.0(3) . . . . ?
Pd3 C5 C6 C7 72.1(3) . . . . ?
Pd3 C5 C6 C13 -114.6(3) . . . . ?
Pd3 C6 C7 C8 -64.8(2) . . . . ?
Pd3 C6 C7 C12 109.1(3) . . . . ?
Pd3 C6 C13 C14 -34.1(4) . . . . ?
Pd3 C6 C13 C18 146.0(2) . . . . ?
Pd3 C7 C8 C9 115.6(3) . . . . ?
Pd3 C7 C12 C11 -93.1(4) . . . . ?
Pd3 C8 C9 C10 81.7(4) . . . . ?
Pd3 C23 C24 C25 -102.4(3) . . . . ?
Pd3 C23 C24 C31 99.6(3) . . . . ?
Pd3 C24 C25 C26 -33.4(4) . . . . ?
Pd3 C24 C25 C30 149.6(3) . . . . ?
Pd3 C24 C31 C32 -64.6(3) . . . . ?
Pd3 C24 C31 C36 120.1(3) . . . . ?
C1 C2 C3 Pd2 72.1(3) . . . . ?
C1 C2 C3 C4 2.5(4) . . . . ?
C1 C5 C6 Pd3 98.8(3) . . . . ?
C1 C5 C6 C7 170.9(3) . . . . ?
C1 C5 C6 C13 -15.8(4) . . . . ?
C2 C1 C5 Pd3 -106.8(2) . . . . ?
C2 C1 C5 C4 3.2(3) . . . . ?
C2 C1 C5 C6 -174.7(3) . . . . ?
C2 C3 C4 Pd2 98.8(2) . . . . ?
C2 C3 C4 C5 -0.4(4) . . . . ?
C3 C4 C5 Pd3 116.7(2) . . . . ?
C3 C4 C5 C1 -1.7(3) . . . . ?
C3 C4 C5 C6 176.1(3) . . . . ?
C4 C5 C6 Pd3 -78.5(3) . . . . ?
C4 C5 C6 C7 -6.4(5) . . . . ?
C4 C5 C6 C13 166.8(3) . . . . ?
C5 C1 C2 Pd1 90.0(2) . . . . ?
C5 C1 C2 C3 -3.5(3) . . . . ?
C5 C6 C7 Pd3 -77.2(3) . . . . ?
C5 C6 C7 C8 -142.0(3) . . . . ?
C5 C6 C7 C12 32.0(5) . . . . ?
C5 C6 C13 C14 65.7(4) . . . . ?
C5 C6 C13 C18 -114.3(3) . . . . ?
C6 C7 C8 Pd3 56.5(2) . . . . ?
C6 C7 C8 C9 172.1(3) . . . . ?
C6 C7 C12 C11 -172.2(3) . . . . ?
C6 C13 C14 C15 -178.3(3) . . . . ?
C6 C13 C18 C17 178.7(3) . . . . ?
C7 C6 C13 C14 -120.5(4) . . . . ?
C7 C6 C13 C18 59.6(4) . . . . ?
C7 C8 C9 C10 1.5(5) . . . . ?
C8 C7 C12 C11 1.6(5) . . . . ?
C8 C9 C10 C11 0.1(6) . . . . ?
C9 C10 C11 C12 -0.8(6) . . . . ?
C10 C11 C12 C7 -0.1(6) . . . . ?
C12 C7 C8 Pd3 -117.9(3) . . . . ?
C12 C7 C8 C9 -2.3(5) . . . . ?
C13 C6 C7 Pd3 109.4(2) . . . . ?
C13 C6 C7 C8 44.6(4) . . . . ?
C13 C6 C7 C12 -141.5(3) . . . . ?
C13 C14 C15 C16 -1.1(6) . . . . ?
C14 C13 C18 C17 -1.3(5) . . . . ?
C14 C15 C16 C17 0.3(6) . . . . ?
C15 C16 C17 C18 0.0(6) . . . . ?
C16 C17 C18 C13 0.5(5) . . . . ?
C18 C13 C14 C15 1.6(5) . . . . ?
C19 C20 C21 Pd2 -68.8(3) . . . . ?
C19 C20 C21 C22 1.4(4) . . . . ?
C19 C23 C24 Pd3 -87.4(3) . . . . ?
C19 C23 C24 C25 170.2(3) . . . . ?
C19 C23 C24 C31 12.2(5) . . . . ?
C20 C19 C23 Pd3 117.0(2) . . . . ?
C20 C19 C23 C22 1.6(3) . . . . ?
C20 C19 C23 C24 -170.2(3) . . . . ?
C20 C21 C22 Pd2 -96.3(2) . . . . ?
C20 C21 C22 C23 -0.3(4) . . . . ?
C21 C22 C23 Pd3 -107.7(2) . . . . ?
C21 C22 C23 C19 -0.8(3) . . . . ?
C21 C22 C23 C24 171.0(3) . . . . ?
C22 C23 C24 Pd3 102.6(3) . . . . ?
C22 C23 C24 C25 0.2(5) . . . . ?
C22 C23 C24 C31 -157.8(3) . . . . ?
C23 C19 C20 Pd1 -100.1(2) . . . . ?
C23 C19 C20 C21 -1.8(3) . . . . ?
C23 C24 C25 C26 47.8(4) . . . . ?
C23 C24 C25 C30 -129.2(3) . . . . ?
C23 C24 C31 C32 -143.7(3) . . . . ?
C23 C24 C31 C36 41.1(4) . . . . ?
C24 C25 C26 C27 -176.6(3) . . . . ?
C24 C25 C30 C29 175.3(3) . . . . ?
C24 C31 C32 C33 -177.5(3) . . . . ?
C24 C31 C36 C35 176.2(3) . . . . ?
C25 C24 C31 C32 57.1(4) . . . . ?
C25 C24 C31 C36 -118.2(3) . . . . ?
C25 C26 C27 C28 0.9(6) . . . . ?
C26 C25 C30 C29 -1.8(5) . . . . ?
C26 C27 C28 C29 -0.9(7) . . . . ?
C27 C28 C29 C30 -0.5(6) . . . . ?
C28 C29 C30 C25 1.9(6) . . . . ?
C30 C25 C26 C27 0.4(5) . . . . ?
C31 C24 C25 C26 -153.5(3) . . . . ?
C31 C24 C25 C30 29.5(4) . . . . ?
C31 C32 C33 C34 2.8(5) . . . . ?
C32 C31 C36 C35 0.8(5) . . . . ?
C32 C33 C34 C35 -2.3(6) . . . . ?
C33 C34 C35 C36 1.1(6) . . . . ?
C34 C35 C36 C31 -0.3(5) . . . . ?
C36 C31 C32 C33 -2.1(5) . . . . ?
C42 C43 C44 C42 0.5(13) . . . 2_667 ?
C44 C42 C43 C44 -0.5(13) 2_667 . . . ?
C45 C42 C43 C44 -175.5(10) . . . . ?
